data_7010417
loop_
_publ_author_name
'Hambley, Trevor W.'
'Lindoy, Leonard F.'
'Reimers, Jeffrey R.'
'Turner, Peter'
'Wei, Gang'
'Widmer-Cooper, Asaph N.'

_publ_section_title
;
 Macrocyclic ligand design. X-Ray, DFT and solution studies of the
 effect of N-methylation and N-benzylation of
 1,4,10,13-tetraoxa-7,16-diazacyclooctadecane on its affinity for
 selected transition and post-transition metal ions
;
_journal_issue 5
_journal_name_full 'Journal of the Chemical Society, Dalton Transactions'
_journal_page_first 614
_journal_paper_doi 10.1039/b008789k
_journal_year 2001
_chemical_formula_sum 'C12 H26 N4 O10 Pb'
_chemical_formula_weight 593.56
_space_group_IT_number 14
_symmetry_cell_setting monoclinic
_symmetry_Int_Tables_number 14
_symmetry_space_group_name_Hall '-P 2ybc'
_symmetry_space_group_name_H-M 'P 1 21/c 1'
_cell_angle_alpha 90
_cell_angle_beta 110.668(1)
_cell_angle_gamma 90
_cell_formula_units_Z 2
_cell_length_a 8.2659(4)
_cell_length_b 12.2862(6)
_cell_length_c 10.6536(5)
_cell_measurement_reflns_used 5527
_cell_measurement_temperature 273.2
_cell_measurement_theta_max 28.173
_cell_measurement_theta_min 2.631
_cell_volume 1012.31(8)
_computing_cell_refinement 'MSC/AFC Diffractometer Control'
_computing_data_collection 'MSC/AFC Diffractometer Control'
_computing_data_reduction 'teXsan (MSC, 1992-1997)'
_computing_publication_material 'teXsan (MSC, 1992-1997)'
_computing_structure_refinement 'teXsan (MSC, 1992-1997)'
_computing_structure_solution
;
SHELXS86 (Sheldrick, 1985)
;
_diffrn_ambient_temperature 294(2)
_diffrn_measurement_device_type 'Bruker SMART 1000 CCD'
_diffrn_measurement_method \w
_diffrn_orient_matrix_UB_11 0.00000
_diffrn_orient_matrix_UB_12 0.00000
_diffrn_orient_matrix_UB_13 0.00000
_diffrn_orient_matrix_UB_21 0.00000
_diffrn_orient_matrix_UB_22 0.00000
_diffrn_orient_matrix_UB_23 0.00000
_diffrn_orient_matrix_UB_31 0.00000
_diffrn_orient_matrix_UB_32 0.00000
_diffrn_orient_matrix_UB_33 0.00000
_diffrn_radiation_monochromator graphite
_diffrn_radiation_source 'sealed tube'
_diffrn_radiation_type MoK\a
_diffrn_radiation_wavelength 0.71069
_diffrn_reflns_av_R_equivalents 0.0296
_diffrn_reflns_av_sigmaI/netI 0.040
_diffrn_reflns_limit_h_max 10
_diffrn_reflns_limit_h_min -10
_diffrn_reflns_limit_k_max 16
_diffrn_reflns_limit_k_min -16
_diffrn_reflns_limit_l_max 14
_diffrn_reflns_limit_l_min -14
_diffrn_reflns_number 10860
_diffrn_reflns_reduction_process 'Lp corrections applied'
_diffrn_reflns_theta_max 28.43
_diffrn_reflns_theta_min 1.65
_diffrn_standards_decay_% 0.11
_diffrn_standards_number 170
_exptl_absorpt_coefficient_mu 8.431
_exptl_absorpt_correction_T_max 1.000
_exptl_absorpt_correction_T_min 0.646
_exptl_absorpt_correction_type empirical
_exptl_absorpt_process_details
;
SADABS (Sheldrick, 1996)
;
_exptl_crystal_colour colourless
_exptl_crystal_density_diffrn 1.947
_exptl_crystal_density_meas ?
_exptl_crystal_description plate
_exptl_crystal_F_000 576
_exptl_crystal_size_max 0.20
_exptl_crystal_size_mid 0.10
_exptl_crystal_size_min 0.04
_refine_diff_density_max 0.57
_refine_diff_density_min -0.65
_refine_ls_extinction_coef 0.00000044(4)
_refine_ls_extinction_expression
;
equ(3) Acta Cryst.(1968) A24, p213.
;
_refine_ls_extinction_method 'Zachariasen (1967)'
_refine_ls_goodness_of_fit_all 1.869
_refine_ls_goodness_of_fit_ref 2.110
_refine_ls_hydrogen_treatment noref
_refine_ls_matrix_type full
_refine_ls_number_constraints 0
_refine_ls_number_parameters 134
_refine_ls_number_reflns 1640
_refine_ls_number_restraints 0
_refine_ls_R_factor_all 0.0365
_refine_ls_R_factor_gt 0.0207
_refine_ls_shift/su_max 0.0140
_refine_ls_shift/su_mean 0.0110
_refine_ls_structure_factor_coef F
_refine_ls_weighting_details 'w =3D 1/[\s^2^(Fo)]'
_refine_ls_weighting_scheme sigma
_refine_ls_wR_factor_all 0.0245
_refine_ls_wR_factor_ref 0.0223
_reflns_number_gt 1640
_reflns_number_total 2561
_reflns_threshold_expression I>3.00\s(I)
_cod_data_source_file b008789k.txt
_cod_data_source_block '[Pb(1)](NO3)2'
_cod_original_sg_symbol_H-M 'P 21/c     '
_cod_original_formula_sum 'C12 H26 N4 O10 Pb1'
_cod_database_code 7010417

loop_
_symmetry_equiv_pos_as_xyz
'   +x,   +y,   +z'
'   -x,1/2+y,1/2-z'
'   -x,   -y,   -z'
'   +x,1/2-y,1/2+z'

loop_
_atom_site_label
_atom_site_fract_x
_atom_site_fract_y
_atom_site_fract_z
_atom_site_U_iso_or_equiv
_atom_site_occupancy
_atom_site_refinement_flags
_atom_site_adp_type
_atom_site_calc_flag
_atom_site_calc_attached_atom
Pb(1) 0.5000 0.0000 0.0000 0.04503(7) 1.000 S Uani d ?
O(1) 0.7976(3) 0.0919(2) 0.1910(3) 0.0550(9) 1.000 . Uani d ?
O(2) 0.7631(4) 0.0924(2) -0.0762(3) 0.058(1) 1.000 . Uani d ?
O(3) 0.2351(4) 0.3084(3) -0.0129(4) 0.111(1) 1.000 . Uani d ?
O(4) 0.2396(6) 0.1531(4) -0.0912(5) 0.140(2) 1.000 . Uani d ?
O(5) 0.406(2) 0.1845(7) 0.0933(8) 0.112(3) 0.500 . Uani d ?
O(6) 0.463(1) 0.2184(7) -0.012(1) 0.131(5) 0.500 . Uani d ?
N(1) 0.4343(5) 0.0409(3) -0.2682(4) 0.050(1) 1.000 . Uani d ?
N(2) 0.3128(6) 0.2251(3) -0.0145(6) 0.086(2) 1.000 . Uani d ?
C(1) 0.8463(6) 0.0453(4) 0.3215(5) 0.067(2) 1.000 . Uani d ?
C(2) 0.9395(6) 0.1117(4) 0.1487(5) 0.072(2) 1.000 . Uani d ?
C(3) 0.8748(6) 0.1660(4) 0.0177(5) 0.071(2) 1.000 . Uani d ?
C(4) 0.7130(6) 0.1316(4) -0.2101(5) 0.064(2) 1.000 . Uani d ?
C(5) 0.5905(7) 0.0509(4) -0.3004(5) 0.063(2) 1.000 . Uani d ?
C(6) 0.3109(7) -0.0350(4) -0.3576(5) 0.062(2) 1.000 . Uani d ?
H(1) 0.3803 0.1102 -0.2857 0.059 1.000 . Uiso c ?
H(2) 0.8956 -0.0246 0.3217 0.081 1.000 . Uiso c ?
H(3) 0.9281 0.0909 0.3846 0.081 1.000 . Uiso c ?
H(4) 1.0215 0.1571 0.2120 0.087 1.000 . Uiso c ?
H(5) 0.9927 0.0447 0.1412 0.087 1.000 . Uiso c ?
H(6) 0.9688 0.1850 -0.0096 0.085 1.000 . Uiso c ?
H(7) 0.8128 0.2299 0.0232 0.085 1.000 . Uiso c ?
H(8) 0.6575 0.2002 -0.2167 0.077 1.000 . Uiso c ?
H(9) 0.8121 0.1393 -0.2349 0.077 1.000 . Uiso c ?
H(10) 0.6457 -0.0181 -0.2900 0.076 1.000 . Uiso c ?
H(11) 0.5602 0.0743 -0.3908 0.076 1.000 . Uiso c ?
H(12) 0.2787 -0.0093 -0.4472 0.075 1.000 . Uiso c ?
H(13) 0.3640 -0.1044 -0.3508 0.075 1.000 . Uiso c ?

loop_
_atom_site_aniso_label
_atom_site_aniso_U_11
_atom_site_aniso_U_22
_atom_site_aniso_U_33
_atom_site_aniso_U_12
_atom_site_aniso_U_13
_atom_site_aniso_U_23
Pb(1) 0.0421(1) 0.0439(1) 0.0468(1) 0.0035(1) 0.0128(1) -0.0009(1)
O(1) 0.041(2) 0.067(2) 0.050(2) -0.004(1) 0.008(1) 0.001(1)
O(2) 0.056(2) 0.061(2) 0.058(2) -0.007(1) 0.023(2) 0.003(2)
O(3) 0.080(3) 0.064(2) 0.149(4) 0.025(2) -0.008(3) -0.031(2)
O(4) 0.116(4) 0.107(4) 0.175(5) 0.031(3) 0.023(4) -0.036(4)
O(5) 0.132(8) 0.092(7) 0.067(6) 0.063(6) -0.019(6) -0.008(5)
O(6) 0.062(6) 0.057(5) 0.27(2) 0.002(4) 0.056(8) -0.025(6)
N(1) 0.057(2) 0.049(2) 0.042(2) 0.006(2) 0.017(2) 0.004(2)
N(2) 0.061(3) 0.046(2) 0.123(5) 0.005(2) -0.003(3) -0.028(3)
C(1) 0.065(3) 0.071(3) 0.049(3) -0.004(3) -0.001(3) -0.004(2)
C(2) 0.047(3) 0.088(4) 0.079(4) -0.014(2) 0.020(3) -0.016(3)
C(3) 0.055(3) 0.082(4) 0.074(4) -0.024(3) 0.021(3) -0.001(3)
C(4) 0.075(3) 0.065(3) 0.063(3) 0.006(3) 0.037(3) 0.017(2)
C(5) 0.073(3) 0.072(3) 0.050(3) 0.012(3) 0.029(3) 0.008(2)
C(6) 0.083(4) 0.057(3) 0.042(3) -0.001(2) 0.015(3) -0.002(2)

loop_
_atom_type_symbol
_atom_type_oxidation_number
_atom_type_number_in_cell
_atom_type_scat_dispersion_real
_atom_type_scat_dispersion_imag
_atom_type_scat_source
C 0 24 0.002 0.002
;International Tables for Crystallography
(1992, Vol. C, Tables 4.2.6.8 and 6.1.1.1)
;
H 0 52 0.000 0.000
;International Tables for Crystallography
(1992, Vol. C, Table 6.1.1.2)
;
Pb 0 2 -4.133 10.102
;International Tables for Crystallography
(1992, Vol. C, Tables 4.2.6.8 and 6.1.1.1)
;
O 0 20 0.008 0.006
;International Tables for Crystallography
(1992, Vol. C, Tables 4.2.6.8 and 6.1.1.1)
;
N 0 8 0.004 0.003
;International Tables for Crystallography
(1992, Vol. C, Tables 4.2.6.8 and 6.1.1.1)
;

loop_
_geom_angle_atom_site_label_1
_geom_angle_atom_site_label_2
_geom_angle_atom_site_label_3
_geom_angle
_geom_angle_site_symmetry_1
_geom_angle_site_symmetry_2
_geom_angle_site_symmetry_3
_geom_angle_publ_flag
O(1) Pb(1) O(1) 180.00 . . 3_655 yes
O(1) Pb(1) O(2) 58.67(8) . . . yes
O(1) Pb(1) O(2) 121.33(8) . . 3_655 yes
O(1) Pb(1) O(4) 110.8(1) . . . yes
O(1) Pb(1) O(4) 69.2(1) . . 3_655 yes
O(1) Pb(1) O(5) 71.8(2) . . . yes
O(1) Pb(1) O(5) 108.2(2) . . 3_655 yes
O(1) Pb(1) O(6) 72.0(2) . . . yes
O(1) Pb(1) O(6) 108.0(2) . . 3_655 yes
O(1) Pb(1) N(1) 118.51(9) . . . yes
O(1) Pb(1) N(1) 61.49(9) . . 3_655 yes
O(1) Pb(1) O(2) 121.33(8) 3_655 . . yes
O(1) Pb(1) O(2) 58.67(8) 3_655 . 3_655 yes
O(1) Pb(1) O(4) 69.2(1) 3_655 . . yes
O(1) Pb(1) O(4) 110.8(1) 3_655 . 3_655 yes
O(1) Pb(1) O(5) 108.2(2) 3_655 . . yes
O(1) Pb(1) O(5) 71.8(2) 3_655 . 3_655 yes
O(1) Pb(1) O(6) 108.0(2) 3_655 . . yes
O(1) Pb(1) O(6) 72.0(2) 3_655 . 3_655 yes
O(1) Pb(1) N(1) 61.49(9) 3_655 . . yes
O(1) Pb(1) N(1) 118.51(9) 3_655 . 3_655 yes
O(2) Pb(1) O(2) 180.00 . . 3_655 yes
O(2) Pb(1) O(4) 102.1(1) . . . yes
O(2) Pb(1) O(4) 77.9(1) . . 3_655 yes
O(2) Pb(1) O(5) 96.8(3) . . . yes
O(2) Pb(1) O(5) 83.2(3) . . 3_655 yes
O(2) Pb(1) O(6) 70.7(2) . . . yes
O(2) Pb(1) O(6) 109.3(2) . . 3_655 yes
O(2) Pb(1) N(1) 61.2(1) . . . yes
O(2) Pb(1) N(1) 118.8(1) . . 3_655 yes
O(2) Pb(1) O(4) 77.9(1) 3_655 . . yes
O(2) Pb(1) O(4) 102.1(1) 3_655 . 3_655 yes
O(2) Pb(1) O(5) 83.2(3) 3_655 . . yes
O(2) Pb(1) O(5) 96.8(3) 3_655 . 3_655 yes
O(2) Pb(1) O(6) 109.3(2) 3_655 . . yes
O(2) Pb(1) O(6) 70.7(2) 3_655 . 3_655 yes
O(2) Pb(1) N(1) 118.8(1) 3_655 . . yes
O(2) Pb(1) N(1) 61.2(1) 3_655 . 3_655 yes
O(4) Pb(1) O(4) 180.00 . . 3_655 yes
O(4) Pb(1) O(5) 43.0(2) . . . yes
O(4) Pb(1) O(5) 137.0(2) . . 3_655 yes
O(4) Pb(1) O(6) 41.1(2) . . . yes
O(4) Pb(1) O(6) 138.9(2) . . 3_655 yes
O(4) Pb(1) N(1) 70.6(1) . . . yes
O(4) Pb(1) N(1) 109.4(1) . . 3_655 yes
O(4) Pb(1) O(5) 137.0(2) 3_655 . . yes
O(4) Pb(1) O(5) 43.0(2) 3_655 . 3_655 yes
O(4) Pb(1) O(6) 138.9(2) 3_655 . . yes
O(4) Pb(1) O(6) 41.1(2) 3_655 . 3_655 yes
O(4) Pb(1) N(1) 109.4(1) 3_655 . . yes
O(4) Pb(1) N(1) 70.6(1) 3_655 . 3_655 yes
O(5) Pb(1) O(5) 180.00 . . 3_655 yes
O(5) Pb(1) O(6) 30.7(2) . . . yes
O(5) Pb(1) O(6) 149.3(2) . . 3_655 yes
O(5) Pb(1) N(1) 104.6(2) . . . yes
O(5) Pb(1) N(1) 75.4(2) . . 3_655 yes
O(5) Pb(1) O(6) 149.3(2) 3_655 . . yes
O(5) Pb(1) O(6) 30.7(2) 3_655 . 3_655 yes
O(5) Pb(1) N(1) 75.4(2) 3_655 . . yes
O(5) Pb(1) N(1) 104.6(2) 3_655 . 3_655 yes
O(6) Pb(1) O(6) 180.00 . . 3_655 yes
O(6) Pb(1) N(1) 77.9(3) . . . yes
O(6) Pb(1) N(1) 102.1(3) . . 3_655 yes
O(6) Pb(1) N(1) 102.1(3) 3_655 . . yes
O(6) Pb(1) N(1) 77.9(3) 3_655 . 3_655 yes
N(1) Pb(1) N(1) 180.00 . . 3_655 yes
Pb(1) O(1) C(1) 114.7(2) . . . yes
Pb(1) O(1) C(2) 116.7(2) . . . yes
C(1) O(1) C(2) 113.5(4) . . . yes
Pb(1) O(2) C(3) 115.5(2) . . . yes
Pb(1) O(2) C(4) 116.4(2) . . . yes
C(3) O(2) C(4) 112.1(3) . . . yes
Pb(1) O(4) N(2) 96.8(3) . . . yes
Pb(1) O(5) O(6) 74.7(5) . . . yes
Pb(1) O(5) N(2) 99.4(5) . . . yes
O(6) O(5) N(2) 54.8(5) . . . yes
Pb(1) O(6) O(5) 74.6(5) . . . yes
Pb(1) O(6) N(2) 99.3(5) . . . yes
O(5) O(6) N(2) 54.9(5) . . . yes
Pb(1) N(1) C(5) 113.2(3) . . . yes
Pb(1) N(1) C(6) 113.3(3) . . . yes
Pb(1) N(1) H(1) 105.9 . . . no
C(5) N(1) C(6) 112.0(4) . . . yes
C(5) N(1) H(1) 105.9 . . . no
C(6) N(1) H(1) 105.8 . . . no
O(3) N(2) O(4) 119.0(5) . . . yes
O(3) N(2) O(5) 119.1(7) . . . yes
O(3) N(2) O(6) 126.2(6) . . . yes
O(4) N(2) O(5) 109.3(6) . . . yes
O(4) N(2) O(6) 102.9(7) . . . yes
O(5) N(2) O(6) 70.2(6) . . . yes
O(1) C(1) C(6) 108.4(4) . . 3_655 yes
O(1) C(1) H(2) 109.8 . . . no
O(1) C(1) H(3) 109.8 . . . no
C(6) C(1) H(2) 109.7 3_655 . . no
C(6) C(1) H(3) 109.7 3_655 . . no
H(2) C(1) H(3) 109.5 . . . no
O(1) C(2) C(3) 108.4(4) . . . yes
O(1) C(2) H(4) 109.7 . . . no
O(1) C(2) H(5) 109.8 . . . no
C(3) C(2) H(4) 109.7 . . . no
C(3) C(2) H(5) 109.8 . . . no
H(4) C(2) H(5) 109.5 . . . no
O(2) C(3) C(2) 107.9(4) . . . yes
O(2) C(3) H(6) 109.8 . . . no
O(2) C(3) H(7) 109.8 . . . no
C(2) C(3) H(6) 109.9 . . . no
C(2) C(3) H(7) 109.9 . . . no
H(6) C(3) H(7) 109.5 . . . no
O(2) C(4) C(5) 108.1(3) . . . yes
O(2) C(4) H(8) 109.8 . . . no
O(2) C(4) H(9) 109.8 . . . no
C(5) C(4) H(8) 109.9 . . . no
C(5) C(4) H(9) 109.9 . . . no
H(8) C(4) H(9) 109.4 . . . no
N(1) C(5) C(4) 111.0(4) . . . yes
N(1) C(5) H(10) 109.1 . . . no
N(1) C(5) H(11) 109.1 . . . no
C(4) C(5) H(10) 109.1 . . . no
C(4) C(5) H(11) 109.1 . . . no
H(10) C(5) H(11) 109.4 . . . no
N(1) C(6) C(1) 111.1(4) . . 3_655 yes
N(1) C(6) H(12) 109.1 . . . no
N(1) C(6) H(13) 109.0 . . . no
C(1) C(6) H(12) 109.1 3_655 . . no
C(1) C(6) H(13) 109.1 3_655 . . no
H(12) C(6) H(13) 109.5 . . . no

loop_
_geom_bond_atom_site_label_1
_geom_bond_atom_site_label_2
_geom_bond_distance
_geom_bond_site_symmetry_1
_geom_bond_site_symmetry_2
_geom_bond_publ_flag
Pb(1) O(1) 2.816(3) . . yes
Pb(1) O(1) 2.816(3) . 3_655 yes
Pb(1) O(2) 2.815(3) . . yes
Pb(1) O(2) 2.815(3) . 3_655 yes
Pb(1) O(4) 2.764(4) . . yes
Pb(1) O(4) 2.764(4) . 3_655 yes
Pb(1) O(5) 2.696(7) . . yes
Pb(1) O(5) 2.696(7) . 3_655 yes
Pb(1) O(6) 2.698(9) . . yes
Pb(1) O(6) 2.698(9) . 3_655 yes
Pb(1) N(1) 2.760(4) . . yes
Pb(1) N(1) 2.760(4) . 3_655 yes
O(1) C(1) 1.425(5) . . yes
O(1) C(2) 1.418(5) . . yes
O(2) C(3) 1.421(5) . . yes
O(2) C(4) 1.422(5) . . yes
O(3) N(2) 1.211(4) . . yes
O(4) N(2) 1.211(5) . . yes
O(5) O(6) 1.43(1) . . yes
O(5) N(2) 1.241(8) . . yes
O(6) N(2) 1.240(8) . . yes
N(1) C(5) 1.454(5) . . yes
N(1) C(6) 1.460(6) . . yes
N(1) H(1) 0.95 . . no
C(1) C(6) 1.485(7) . 3_655 yes
C(1) H(2) 0.95 . . no
C(1) H(3) 0.95 . . no
C(2) C(3) 1.468(6) . . yes
C(2) H(4) 0.95 . . no
C(2) H(5) 0.95 . . no
C(3) H(6) 0.95 . . no
C(3) H(7) 0.95 . . no
C(4) C(5) 1.499(6) . . yes
C(4) H(8) 0.95 . . no
C(4) H(9) 0.95 . . no
C(5) H(10) 0.95 . . no
C(5) H(11) 0.95 . . no
C(6) H(12) 0.95 . . no
C(6) H(13) 0.95 . . no

loop_
_geom_contact_atom_site_label_1
_geom_contact_atom_site_label_2
_geom_contact_distance
_geom_contact_site_symmetry_1
_geom_contact_site_symmetry_2
_geom_contact_publ_flag
O(3) N(1) 3.148(5) . 4 no
O(3) C(6) 3.186(6) . 4 no
O(3) C(5) 3.471(6) . 4 no
O(3) C(1) 3.560(6) . 4_454 no
O(3) C(3) 3.567(6) . 1_455 no
O(4) C(3) 3.596(6) . 1_455 no
O(5) C(4) 3.49(1) . 4 no
O(5) C(5) 3.60(1) . 4 no
O(6) C(5) 3.54(1) . 4 no

loop_
_geom_torsion_atom_site_label_1
_geom_torsion_atom_site_label_2
_geom_torsion_atom_site_label_3
_geom_torsion_atom_site_label_4
_geom_torsion_site_symmetry_1
_geom_torsion_site_symmetry_2
_geom_torsion_site_symmetry_3
_geom_torsion_site_symmetry_4
_geom_torsion
_geom_torsion_publ_flag
Pb(1) O(1) C(1) C(6) . . . 3_655 -45.9(4) no
Pb(1) O(1) C(2) C(3) . . . . 47.0(4) no
Pb(1) O(1) C(1) C(6) . 3_655 3_655 . 45.9(4) no
Pb(1) O(1) C(2) C(3) . 3_655 3_655 3_655 -47.0(4) no
Pb(1) O(2) C(3) C(2) . . . . 51.8(4) no
Pb(1) O(2) C(4) C(5) . . . . -41.7(4) no
Pb(1) O(2) C(3) C(2) . 3_655 3_655 3_655 -51.8(4) no
Pb(1) O(2) C(4) C(5) . 3_655 3_655 3_655 41.7(4) no
Pb(1) O(4) N(2) O(3) . . . . -174.0(5) no
Pb(1) O(4) N(2) O(5) . . . . -32.3(9) no
Pb(1) O(4) N(2) O(6) . . . . 41.0(8) no
Pb(1) O(4) N(2) O(3) . 3_655 3_655 3_655 174.0(5) no
Pb(1) O(4) N(2) O(5) . 3_655 3_655 3_655 32.3(9) no
Pb(1) O(4) N(2) O(6) . 3_655 3_655 3_655 -41.0(8) no
Pb(1) O(5) O(6) N(2) . . . . 113.5(4) no
Pb(1) O(5) N(2) O(3) . . . . 175.1(4) no
Pb(1) O(5) N(2) O(4) . . . . 33.5(9) no
Pb(1) O(5) N(2) O(6) . . . . -63.7(5) no
Pb(1) O(5) O(6) N(2) . 3_655 3_655 3_655 -113.5(4) no
Pb(1) O(5) N(2) O(3) . 3_655 3_655 3_655 -175.1(4) no
Pb(1) O(5) N(2) O(4) . 3_655 3_655 3_655 -33.5(9) no
Pb(1) O(5) N(2) O(6) . 3_655 3_655 3_655 63.7(5) no
Pb(1) O(6) O(5) N(2) . . . . -113.5(4) no
Pb(1) O(6) N(2) O(3) . . . . 175.8(6) no
Pb(1) O(6) N(2) O(4) . . . . -42.5(8) no
Pb(1) O(6) N(2) O(5) . . . . 63.6(5) no
Pb(1) O(6) O(5) N(2) . 3_655 3_655 3_655 113.5(4) no
Pb(1) O(6) N(2) O(3) . 3_655 3_655 3_655 -175.8(6) no
Pb(1) O(6) N(2) O(4) . 3_655 3_655 3_655 42.5(8) no
Pb(1) O(6) N(2) O(5) . 3_655 3_655 3_655 -63.6(5) no
Pb(1) N(1) C(5) C(4) . . . . -52.1(4) no
Pb(1) N(1) C(6) C(1) . . . 3_655 49.6(5) no
Pb(1) N(1) C(5) C(4) . 3_655 3_655 3_655 52.1(4) no
Pb(1) N(1) C(6) C(1) . 3_655 3_655 . -49.6(5) no
O(1) Pb(1) O(1) C(1) . . 3_655 3_655 -49.6(5) no
O(1) Pb(1) O(1) C(2) . . 3_655 3_655 -49.6(5) no
O(1) Pb(1) O(2) C(3) . . . . -20.0(3) no
O(1) Pb(1) O(2) C(4) . . . . -154.6(3) no
O(1) Pb(1) O(2) C(3) . . 3_655 3_655 -160.0(3) no
O(1) Pb(1) O(2) C(4) . . 3_655 3_655 -25.4(3) no
O(1) Pb(1) O(4) N(2) . . . . -6.3(5) no
O(1) Pb(1) O(4) N(2) . . 3_655 3_655 -173.7(5) no
O(1) Pb(1) O(5) O(6) . . . . 85.2(7) no
O(1) Pb(1) O(5) N(2) . . . . 134.6(9) no
O(1) Pb(1) O(5) O(6) . . 3_655 3_655 94.8(7) no
O(1) Pb(1) O(5) N(2) . . 3_655 3_655 45.4(9) no
O(1) Pb(1) O(6) O(5) . . . . -84.5(7) no
O(1) Pb(1) O(6) N(2) . . . . -134.0(9) no
O(1) Pb(1) O(6) O(5) . . 3_655 3_655 -95.5(7) no
O(1) Pb(1) O(6) N(2) . . 3_655 3_655 -46.0(9) no
O(1) Pb(1) N(1) C(5) . . . . 33.5(3) no
O(1) Pb(1) N(1) C(6) . . . . 162.5(3) no
O(1) Pb(1) N(1) C(5) . . 3_655 3_655 146.5(3) no
O(1) Pb(1) N(1) C(6) . . 3_655 3_655 17.5(3) no
O(1) C(1) C(6) N(1) . . 3_655 3_655 64.2(5) no
O(1) C(2) C(3) O(2) . . . . -64.6(5) no
O(2) Pb(1) O(1) C(1) . . . . -151.2(3) no
O(2) Pb(1) O(1) C(2) . . . . -15.0(3) no
O(2) Pb(1) O(1) C(1) . . 3_655 3_655 -28.8(3) no
O(2) Pb(1) O(1) C(2) . . 3_655 3_655 -165.0(3) no
O(2) Pb(1) O(2) C(3) . . 3_655 3_655 -165.0(3) no
O(2) Pb(1) O(2) C(4) . . 3_655 3_655 -165.0(3) no
O(2) Pb(1) O(4) N(2) . . . . -67.1(4) no
O(2) Pb(1) O(4) N(2) . . 3_655 3_655 -112.9(4) no
O(2) Pb(1) O(5) O(6) . . . . 31.4(7) no
O(2) Pb(1) O(5) N(2) . . . . 80.8(8) no
O(2) Pb(1) O(5) O(6) . . 3_655 3_655 148.6(7) no
O(2) Pb(1) O(5) N(2) . . 3_655 3_655 99.2(8) no
O(2) Pb(1) O(6) O(5) . . . . -146.8(8) no
O(2) Pb(1) O(6) N(2) . . . . 163.7(9) no
O(2) Pb(1) O(6) O(5) . . 3_655 3_655 -33.2(8) no
O(2) Pb(1) O(6) N(2) . . 3_655 3_655 16.3(9) no
O(2) Pb(1) N(1) C(5) . . . . 20.7(3) no
O(2) Pb(1) N(1) C(6) . . . . 149.6(3) no
O(2) Pb(1) N(1) C(5) . . 3_655 3_655 159.3(3) no
O(2) Pb(1) N(1) C(6) . . 3_655 3_655 30.4(3) no
O(2) C(4) C(5) N(1) . . . . 62.5(5) no
O(3) N(2) O(5) O(6) . . . . -121.2(7) no
O(3) N(2) O(6) O(5) . . . . 112.2(9) no
O(4) Pb(1) O(1) C(1) . . . . 117.0(3) no
O(4) Pb(1) O(1) C(2) . . . . -106.8(3) no
O(4) Pb(1) O(1) C(1) . . 3_655 3_655 63.0(3) no
O(4) Pb(1) O(1) C(2) . . 3_655 3_655 -73.2(3) no
O(4) Pb(1) O(2) C(3) . . . . 87.1(3) no
O(4) Pb(1) O(2) C(4) . . . . -47.5(3) no
O(4) Pb(1) O(2) C(3) . . 3_655 3_655 92.9(3) no
O(4) Pb(1) O(2) C(4) . . 3_655 3_655 -132.5(3) no
O(4) Pb(1) O(4) N(2) . . 3_655 3_655 -132.5(3) no
O(4) Pb(1) O(5) O(6) . . . . -69.0(6) no
O(4) Pb(1) O(5) N(2) . . . . -19.6(6) no
O(4) Pb(1) O(5) O(6) . . 3_655 3_655 -111.0(6) no
O(4) Pb(1) O(5) N(2) . . 3_655 3_655 -160.4(6) no
O(4) Pb(1) O(6) O(5) . . . . 75.6(6) no
O(4) Pb(1) O(6) N(2) . . . . 26.1(6) no
O(4) Pb(1) O(6) O(5) . . 3_655 3_655 104.4(6) no
O(4) Pb(1) O(6) N(2) . . 3_655 3_655 153.9(6) no
O(4) Pb(1) N(1) C(5) . . . . 137.2(3) no
O(4) Pb(1) N(1) C(6) . . . . -93.9(3) no
O(4) Pb(1) N(1) C(5) . . 3_655 3_655 42.8(3) no
O(4) Pb(1) N(1) C(6) . . 3_655 3_655 -86.1(3) no
O(4) N(2) O(5) O(6) . . . . 97.2(8) no
O(4) N(2) O(6) O(5) . . . . -106.2(7) no
O(5) Pb(1) O(1) C(1) . . . . 98.5(4) no
O(5) Pb(1) O(1) C(2) . . . . -125.3(4) no
O(5) Pb(1) O(1) C(1) . . 3_655 3_655 81.5(4) no
O(5) Pb(1) O(1) C(2) . . 3_655 3_655 -54.7(4) no
O(5) Pb(1) O(2) C(3) . . . . 43.9(3) no
O(5) Pb(1) O(2) C(4) . . . . -90.8(3) no
O(5) Pb(1) O(2) C(3) . . 3_655 3_655 136.1(3) no
O(5) Pb(1) O(2) C(4) . . 3_655 3_655 -89.2(3) no
O(5) Pb(1) O(4) N(2) . . . . 19.9(6) no
O(5) Pb(1) O(4) N(2) . . 3_655 3_655 160.1(6) no
O(5) Pb(1) O(5) O(6) . . 3_655 3_655 160.1(6) no
O(5) Pb(1) O(5) N(2) . . 3_655 3_655 160.1(6) no
O(5) Pb(1) O(6) N(2) . . . . -49.5(5) no
O(5) Pb(1) O(6) N(2) . . 3_655 3_655 -130.5(5) no
O(5) Pb(1) N(1) C(5) . . . . 110.5(4) no
O(5) Pb(1) N(1) C(6) . . . . -120.6(4) no
O(5) Pb(1) N(1) C(5) . . 3_655 3_655 69.5(4) no
O(5) Pb(1) N(1) C(6) . . 3_655 3_655 -59.4(4) no
O(5) O(6) Pb(1) O(6) . . . 3_655 -59.4(4) no
O(5) O(6) Pb(1) N(1) . . . . 149.8(7) no
O(5) O(6) Pb(1) N(1) . . . 3_655 -30.2(7) no
O(6) Pb(1) O(1) C(1) . . . . 130.8(4) no
O(6) Pb(1) O(1) C(2) . . . . -93.0(4) no
O(6) Pb(1) O(1) C(1) . . 3_655 3_655 49.2(4) no
O(6) Pb(1) O(1) C(2) . . 3_655 3_655 -87.0(4) no
O(6) Pb(1) O(2) C(3) . . . . 60.2(4) no
O(6) Pb(1) O(2) C(4) . . . . -74.4(4) no
O(6) Pb(1) O(2) C(3) . . 3_655 3_655 119.8(4) no
O(6) Pb(1) O(2) C(4) . . 3_655 3_655 -105.6(4) no
O(6) Pb(1) O(4) N(2) . . . . -26.6(6) no
O(6) Pb(1) O(4) N(2) . . 3_655 3_655 -153.4(6) no
O(6) Pb(1) O(5) N(2) . . . . 49.4(5) no
O(6) Pb(1) O(5) N(2) . . 3_655 3_655 130.6(5) no
O(6) Pb(1) O(6) N(2) . . 3_655 3_655 130.6(5) no
O(6) Pb(1) N(1) C(5) . . . . 95.1(4) no
O(6) Pb(1) N(1) C(6) . . . . -136.0(4) no
O(6) Pb(1) N(1) C(5) . . 3_655 3_655 84.9(4) no
O(6) Pb(1) N(1) C(6) . . 3_655 3_655 -44.0(4) no
O(6) O(5) Pb(1) N(1) . . . . -30.5(8) no
O(6) O(5) Pb(1) N(1) . . . 3_655 149.5(8) no
N(1) Pb(1) O(1) C(1) . . . . -164.5(3) no
N(1) Pb(1) O(1) C(2) . . . . -28.2(3) no
N(1) Pb(1) O(1) C(1) . . 3_655 3_655 -15.5(3) no
N(1) Pb(1) O(1) C(2) . . 3_655 3_655 -151.8(3) no
N(1) Pb(1) O(2) C(3) . . . . 146.8(3) no
N(1) Pb(1) O(2) C(4) . . . . 12.2(3) no
N(1) Pb(1) O(2) C(3) . . 3_655 3_655 33.2(3) no
N(1) Pb(1) O(2) C(4) . . 3_655 3_655 167.8(3) no
N(1) Pb(1) O(4) N(2) . . . . -120.4(5) no
N(1) Pb(1) O(4) N(2) . . 3_655 3_655 -59.6(5) no
N(1) Pb(1) O(5) N(2) . . . . 18.9(9) no
N(1) Pb(1) O(5) N(2) . . 3_655 3_655 161.1(9) no
N(1) Pb(1) O(6) N(2) . . . . 100.3(8) no
N(1) Pb(1) O(6) N(2) . . 3_655 3_655 79.7(8) no
N(1) Pb(1) N(1) C(5) . . 3_655 3_655 79.7(8) no
N(1) Pb(1) N(1) C(6) . . 3_655 3_655 79.7(8) no
C(1) O(1) C(2) C(3) . . . . -176.3(4) no
C(1) C(6) N(1) C(5) . 3_655 3_655 3_655 -179.1(4) no
C(2) O(1) C(1) C(6) . . . 3_655 176.5(4) no
C(2) C(3) O(2) C(4) . . . . -171.6(3) no
C(3) O(2) C(4) C(5) . . . . -177.8(4) no
C(4) C(5) N(1) C(6) . . . . 178.3(4) no
